data_1547618
loop_
_publ_author_name
'Osuka, Atsuhiro'
'Fujimoto, Keisuke'

_publ_section_title
;
 Effective stabilization of a planar phosphorus(III) center embedded in a
 porphyrin-based fused aromatic skeleton
;
_journal_name_full 'Chem. Sci.'
_journal_paper_doi 10.1039/C7SC03882H
_journal_year 2017
_chemical_formula_moiety 'C62 H57 N4 Ni P S2, 2(C6 H6)'
_chemical_formula_sum 'C74 H69 N4 Ni P S2'
_chemical_formula_weight 1168.13
_space_group_crystal_system monoclinic
_space_group_IT_number 14
_space_group_name_Hall '-P 2ybc'
_space_group_name_H-M_alt 'P 1 21/c 1'
_symmetry_space_group_name_Hall '-P 2ybc'
_symmetry_space_group_name_H-M 'P 1 21/c 1'
_atom_sites_solution_hydrogens geom
_audit_creation_method SHELXL-2014/7
_audit_update_record
;
2017-09-01 deposited with the CCDC.
2017-10-06 downloaded from the CCDC.
;
_cell_angle_alpha 90
_cell_angle_beta 95.324(6)
_cell_angle_gamma 90
_cell_formula_units_Z 4
_cell_length_a 12.9016(19)
_cell_length_b 16.642(2)
_cell_length_c 28.249(5)
_cell_measurement_reflns_used 4753
_cell_measurement_temperature 93(2)
_cell_measurement_theta_max 68.2
_cell_measurement_theta_min 31.1
_cell_volume 6039.1(16)
_computing_structure_refinement 'SHELXL-2014/7 (Sheldrick, 2014)'
_diffrn_ambient_temperature 93(2)
_diffrn_detector_area_resol_mean 5.8140
_diffrn_measured_fraction_theta_full 0.991
_diffrn_measured_fraction_theta_max 0.989
_diffrn_measurement_device_type 'Rigaku XtaLAB P200'
_diffrn_measurement_method \w
_diffrn_radiation_type CuK\a
_diffrn_radiation_wavelength 1.54187
_diffrn_reflns_av_R_equivalents 0.0266
_diffrn_reflns_av_unetI/netI 0.0195
_diffrn_reflns_Laue_measured_fraction_full 0.991
_diffrn_reflns_Laue_measured_fraction_max 0.989
_diffrn_reflns_limit_h_max 12
_diffrn_reflns_limit_h_min -15
_diffrn_reflns_limit_k_max 20
_diffrn_reflns_limit_k_min -20
_diffrn_reflns_limit_l_max 33
_diffrn_reflns_limit_l_min -33
_diffrn_reflns_number 39966
_diffrn_reflns_point_group_measured_fraction_full 0.991
_diffrn_reflns_point_group_measured_fraction_max 0.989
_diffrn_reflns_theta_full 67.687
_diffrn_reflns_theta_max 68.381
_diffrn_reflns_theta_min 6.608
_exptl_absorpt_coefficient_mu 1.720
_exptl_absorpt_correction_T_max 1.000
_exptl_absorpt_correction_T_min 0.768
_exptl_absorpt_correction_type multi-scan
_exptl_absorpt_process_details 'REQAB (Rigaku, 1998)'
_exptl_crystal_colour brown
_exptl_crystal_density_diffrn 1.285
_exptl_crystal_description Prism
_exptl_crystal_F_000 2464
_exptl_crystal_size_max 0.210
_exptl_crystal_size_mid 0.190
_exptl_crystal_size_min 0.030
_refine_diff_density_max 0.585
_refine_diff_density_min -0.572
_refine_diff_density_rms 0.076
_refine_ls_extinction_method none
_refine_ls_goodness_of_fit_ref 1.010
_refine_ls_hydrogen_treatment constr
_refine_ls_matrix_type full
_refine_ls_number_parameters 727
_refine_ls_number_reflns 10959
_refine_ls_number_restraints 42
_refine_ls_restrained_S_all 1.013
_refine_ls_R_factor_all 0.0606
_refine_ls_R_factor_gt 0.0553
_refine_ls_shift/su_max 0.001
_refine_ls_shift/su_mean 0.000
_refine_ls_structure_factor_coef Fsqd
_refine_ls_weighting_details 'w=1/[\s^2^(Fo^2^)+(0.0971P)^2^+7.2977P] where P=(Fo^2^+2Fc^2^)/3'
_refine_ls_weighting_scheme calc
_refine_ls_wR_factor_gt 0.1562
_refine_ls_wR_factor_ref 0.1609
_reflns_Friedel_coverage 0.000
_reflns_number_gt 9650
_reflns_number_total 10959
_reflns_threshold_expression 'I > 2\s(I)'
_cod_data_source_file c7sc03882h2.cif
_cod_data_source_block 0607kf
_cod_database_code 1547618
_shelx_shelxl_version_number 2014/7
_shelx_space_group_comment
;
The symmetry employed for this shelxl refinement is uniquely defined
by the following loop, which should always be used as a source of
symmetry information in preference to the above space-group names.
They are only intended as comments.
;
_shelx_estimated_absorpt_t_min 0.714
_shelx_estimated_absorpt_t_max 0.950

loop_
_space_group_symop_operation_xyz
'x, y, z'
'-x, y+1/2, -z+1/2'
'-x, -y, -z'
'x, -y-1/2, z-1/2'

loop_
_atom_site_label
_atom_site_type_symbol
_atom_site_fract_x
_atom_site_fract_y
_atom_site_fract_z
_atom_site_U_iso_or_equiv
_atom_site_adp_type
_atom_site_occupancy
_atom_site_site_symmetry_order
_atom_site_calc_flag
_atom_site_refinement_flags_posn
_atom_site_refinement_flags_adp
Ni1 Ni 0.55277(3) 0.54345(2) 0.38809(2) 0.02213(13) Uani 1 1 d . .
N1 N 0.48256(16) 0.44525(12) 0.40372(7) 0.0237(4) Uani 1 1 d . .
N2 N 0.64281(16) 0.48203(12) 0.35084(7) 0.0233(4) Uani 1 1 d . .
N3 N 0.61793(16) 0.64175(12) 0.36988(7) 0.0259(4) Uani 1 1 d . .
N4 N 0.45717(16) 0.60575(12) 0.42300(7) 0.0254(4) Uani 1 1 d . .
P1 P 0.32356(5) 0.47113(4) 0.52018(2) 0.02730(16) Uani 1 1 d . .
S1 S 0.23890(5) 0.23734(4) 0.46629(2) 0.03541(17) Uani 1 1 d . .
S2 S 0.15296(6) 0.69196(4) 0.51387(2) 0.03887(18) Uani 1 1 d . .
C1 C 0.41698(19) 0.43535(14) 0.43867(8) 0.0245(5) Uani 1 1 d . .
C2 C 0.37519(19) 0.35475(14) 0.43826(9) 0.0268(5) Uani 1 1 d . .
C3 C 0.4180(2) 0.31556(15) 0.40206(9) 0.0296(5) Uani 1 1 d . .
H1 H 0.4049 0.2616 0.3923 0.036 Uiso 1 1 calc R U
C4 C 0.48547(19) 0.37047(14) 0.38200(9) 0.0255(5) Uani 1 1 d . .
C5 C 0.55332(19) 0.35041(14) 0.34807(8) 0.0254(5) Uani 1 1 d . .
C6 C 0.62964(19) 0.40280(14) 0.33583(8) 0.0248(5) Uani 1 1 d . .
C7 C 0.7114(2) 0.38082(15) 0.30701(9) 0.0288(5) Uani 1 1 d . .
H2 H 0.7193 0.3304 0.2920 0.035 Uiso 1 1 calc R U
C8 C 0.7746(2) 0.44457(15) 0.30515(9) 0.0295(5) Uani 1 1 d . .
H3 H 0.8364 0.4473 0.2893 0.035 Uiso 1 1 calc R U
C9 C 0.73097(19) 0.50818(14) 0.33175(8) 0.0250(5) Uani 1 1 d . .
C10 C 0.7685(2) 0.58706(15) 0.33302(8) 0.0270(5) Uani 1 1 d . .
C11 C 0.7114(2) 0.64952(14) 0.35036(9) 0.0271(5) Uani 1 1 d . .
C12 C 0.7375(2) 0.73337(15) 0.34638(10) 0.0331(6) Uani 1 1 d . .
H4 H 0.7994 0.7546 0.3356 0.040 Uiso 1 1 calc R U
C13 C 0.6573(2) 0.77585(15) 0.36093(10) 0.0355(6) Uani 1 1 d . .
H5 H 0.6511 0.8327 0.3611 0.043 Uiso 1 1 calc R U
C14 C 0.5833(2) 0.71980(14) 0.37598(9) 0.0298(5) Uani 1 1 d . .
C15 C 0.4921(2) 0.74182(15) 0.39546(9) 0.0306(5) Uani 1 1 d . .
C16 C 0.4344(2) 0.68715(14) 0.41875(9) 0.0289(5) Uani 1 1 d . .
C17 C 0.3515(2) 0.70735(15) 0.44662(9) 0.0328(6) Uani 1 1 d . .
H69 H 0.3195 0.7585 0.4484 0.039 Uiso 1 1 calc R U
C18 C 0.3267(2) 0.63939(15) 0.47032(9) 0.0307(5) Uani 1 1 d . .
C19 C 0.39400(19) 0.57674(15) 0.45501(8) 0.0260(5) Uani 1 1 d . .
C20 C 0.38307(19) 0.49626(15) 0.46722(8) 0.0251(5) Uani 1 1 d . .
C21 C 0.2983(2) 0.33080(15) 0.46915(9) 0.0294(5) Uani 1 1 d . .
C22 C 0.2626(2) 0.37651(16) 0.50510(9) 0.0298(5) Uani 1 1 d . .
C23 C 0.1904(2) 0.33359(18) 0.53137(9) 0.0364(6) Uani 1 1 d . .
H6 H 0.1603 0.3556 0.5579 0.044 Uiso 1 1 calc R U
C24 C 0.1694(2) 0.25845(18) 0.51450(10) 0.0380(6) Uani 1 1 d . .
C25 C 0.0978(3) 0.1969(2) 0.53213(13) 0.0506(8) Uani 1 1 d . .
H7 H 0.0992 0.1483 0.5126 0.076 Uiso 1 1 calc R U
H8 H 0.1205 0.1836 0.5653 0.076 Uiso 1 1 calc R U
H9 H 0.0268 0.2184 0.5301 0.076 Uiso 1 1 calc R U
C26 C 0.2463(2) 0.62218(16) 0.50096(9) 0.0328(6) Uani 1 1 d . .
C27 C 0.2297(2) 0.54994(17) 0.52285(9) 0.0324(6) Uani 1 1 d . .
C28 C 0.1445(2) 0.55246(19) 0.55161(10) 0.0388(6) Uani 1 1 d . .
H10 H 0.1246 0.5084 0.5702 0.047 Uiso 1 1 calc R U
C29 C 0.0946(2) 0.6250(2) 0.54960(10) 0.0424(7) Uani 1 1 d . .
C30 C 0.0003(3) 0.6488(2) 0.57384(12) 0.0559(9) Uani 1 1 d . .
H11 H -0.0180 0.7046 0.5659 0.084 Uiso 1 1 calc R U
H12 H -0.0581 0.6136 0.5631 0.084 Uiso 1 1 calc R U
H13 H 0.0156 0.6437 0.6083 0.084 Uiso 1 1 calc R U
C31 C 0.5462(2) 0.26838(14) 0.32596(9) 0.0264(5) Uani 1 1 d . .
C32 C 0.4697(2) 0.25381(14) 0.28825(9) 0.0280(5) Uani 1 1 d . .
C33 C 0.4658(2) 0.17850(15) 0.26620(9) 0.0314(6) Uani 1 1 d . .
H14 H 0.4137 0.1683 0.2409 0.038 Uiso 1 1 calc R U
C34 C 0.5363(2) 0.11816(15) 0.28045(10) 0.0347(6) Uani 1 1 d . .
C35 C 0.6101(2) 0.13327(16) 0.31818(11) 0.0387(6) Uani 1 1 d . .
H15 H 0.6580 0.0921 0.3284 0.046 Uiso 1 1 calc R U
C36 C 0.6162(2) 0.20757(16) 0.34174(10) 0.0348(6) Uani 1 1 d . .
C37 C 0.3942(2) 0.31833(17) 0.27112(11) 0.0400(6) Uani 1 1 d . .
H16 H 0.4078 0.3668 0.2904 0.060 Uiso 1 1 calc R U
H17 H 0.4025 0.3306 0.2378 0.060 Uiso 1 1 calc R U
H18 H 0.3230 0.2998 0.2740 0.060 Uiso 1 1 calc R U
C38 C 0.5311(3) 0.03767(17) 0.25532(12) 0.0467(8) Uani 1 1 d . .
H19 H 0.4744 0.0383 0.2297 0.070 Uiso 1 1 calc R U
H20 H 0.5972 0.0274 0.2418 0.070 Uiso 1 1 calc R U
H21 H 0.5185 -0.0048 0.2781 0.070 Uiso 1 1 calc R U
C39 C 0.6958(3) 0.22063(19) 0.38359(12) 0.0500(8) Uani 1 1 d . .
H22 H 0.7375 0.1718 0.3893 0.075 Uiso 1 1 calc R U
H23 H 0.7414 0.2654 0.3768 0.075 Uiso 1 1 calc R U
H24 H 0.6603 0.2331 0.4119 0.075 Uiso 1 1 calc R U
C40 C 0.8672(2) 0.60308(15) 0.31047(9) 0.0296(5) Uani 1 1 d . .
C41 C 0.8658(2) 0.64505(17) 0.26747(10) 0.0351(6) Uani 1 1 d . .
H25 H 0.8016 0.6657 0.2533 0.042 Uiso 1 1 calc R U
C42 C 0.9559(2) 0.65740(19) 0.24498(11) 0.0431(7) Uani 1 1 d . .
C43 C 1.0480(2) 0.62453(19) 0.26636(13) 0.0465(7) Uani 1 1 d . .
H26 H 1.1099 0.6303 0.2509 0.056 Uiso 1 1 calc R U
C44 C 1.0530(2) 0.58311(18) 0.30995(12) 0.0432(7) Uani 1 1 d . .
C45 C 0.9610(2) 0.57318(17) 0.33091(10) 0.0364(6) Uani 1 1 d . .
H27 H 0.9623 0.5450 0.3602 0.044 Uiso 1 1 calc R U
C46 C 0.9578(3) 0.7046(2) 0.19777(14) 0.0578(9) Uani 1 1 d . .
C47 C 0.9857(6) 0.6468(3) 0.15854(18) 0.114(2) Uani 1 1 d . .
H28 H 1.0530 0.6214 0.1681 0.171 Uiso 1 1 calc R U
H29 H 0.9319 0.6054 0.1536 0.171 Uiso 1 1 calc R U
H30 H 0.9902 0.6768 0.1289 0.171 Uiso 1 1 calc R U
C48 C 1.0405(4) 0.7691(3) 0.2029(2) 0.0898(16) Uani 1 1 d . .
H31 H 1.1078 0.7447 0.2135 0.135 Uiso 1 1 calc R U
H32 H 1.0451 0.7954 0.1721 0.135 Uiso 1 1 calc R U
H33 H 1.0223 0.8089 0.2262 0.135 Uiso 1 1 calc R U
C49 C 0.8552(3) 0.7415(2) 0.18151(13) 0.0629(10) Uani 1 1 d . .
H34 H 0.8017 0.6996 0.1782 0.094 Uiso 1 1 calc R U
H35 H 0.8370 0.7814 0.2049 0.094 Uiso 1 1 calc R U
H36 H 0.8597 0.7679 0.1507 0.094 Uiso 1 1 calc R U
C50 C 1.1568(3) 0.5489(2) 0.33156(19) 0.0699(12) Uani 1 1 d . U
C51 C 1.1525(4) 0.5313(4) 0.3853(3) 0.126(3) Uani 1 1 d . U
H37 H 1.0965 0.4929 0.3895 0.188 Uiso 1 1 calc R U
H38 H 1.2191 0.5086 0.3985 0.188 Uiso 1 1 calc R U
H39 H 1.1391 0.5814 0.4020 0.188 Uiso 1 1 calc R U
C52 C 1.1801(4) 0.4738(4) 0.3032(4) 0.169(4) Uani 1 1 d . U
H40 H 1.1241 0.4346 0.3052 0.254 Uiso 1 1 calc R U
H41 H 1.1850 0.4885 0.2699 0.254 Uiso 1 1 calc R U
H42 H 1.2462 0.4503 0.3164 0.254 Uiso 1 1 calc R U
C53 C 1.2450(3) 0.6087(3) 0.32789(18) 0.0737(12) Uani 1 1 d . U
H43 H 1.2314 0.6573 0.3459 0.110 Uiso 1 1 calc R U
H44 H 1.3108 0.5846 0.3410 0.110 Uiso 1 1 calc R U
H45 H 1.2496 0.6227 0.2945 0.110 Uiso 1 1 calc R U
C54 C 0.4605(2) 0.82923(15) 0.39370(10) 0.0342(6) Uani 1 1 d . .
C55 C 0.4144(3) 0.86154(17) 0.35167(10) 0.0406(7) Uani 1 1 d . .
C56 C 0.3914(3) 0.94399(18) 0.34970(12) 0.0491(8) Uani 1 1 d . .
H46 H 0.3632 0.9664 0.3203 0.059 Uiso 1 1 calc R U
C57 C 0.4079(3) 0.99323(17) 0.38822(12) 0.0465(8) Uani 1 1 d . .
C58 C 0.4484(3) 0.95939(18) 0.43033(13) 0.0507(8) Uani 1 1 d . .
H47 H 0.4576 0.9922 0.4579 0.061 Uiso 1 1 calc R U
C59 C 0.4766(3) 0.87785(18) 0.43388(12) 0.0462(7) Uani 1 1 d . .
C60 C 0.3856(3) 0.8100(2) 0.30888(12) 0.0597(10) Uani 1 1 d . .
H48 H 0.3542 0.8435 0.2829 0.089 Uiso 1 1 calc R U
H49 H 0.4482 0.7840 0.2990 0.089 Uiso 1 1 calc R U
H50 H 0.3357 0.7689 0.3168 0.089 Uiso 1 1 calc R U
C61 C 0.3809(4) 1.08209(19) 0.38547(15) 0.0630(10) Uani 1 1 d . .
H51 H 0.3984 1.1070 0.4166 0.095 Uiso 1 1 calc R U
H52 H 0.4206 1.1081 0.3618 0.095 Uiso 1 1 calc R U
H53 H 0.3062 1.0884 0.3762 0.095 Uiso 1 1 calc R U
C62 C 0.5257(4) 0.8462(2) 0.48072(15) 0.0749(13) Uani 1 1 d . .
H54 H 0.5301 0.8895 0.5043 0.112 Uiso 1 1 calc R U
H55 H 0.4832 0.8023 0.4916 0.112 Uiso 1 1 calc R U
H56 H 0.5958 0.8262 0.4767 0.112 Uiso 1 1 calc R U
C63 C 1.0980(3) 0.5032(2) 0.09030(17) 0.109(2) Uani 1 1 d G .
H57 H 1.0412 0.4935 0.1086 0.130 Uiso 1 1 calc R U
C64 C 1.1974(3) 0.4776(2) 0.10680(13) 0.0939(16) Uani 1 1 d G .
H58 H 1.2085 0.4505 0.1364 0.113 Uiso 1 1 calc R U
C65 C 1.2805(2) 0.4918(2) 0.07995(19) 0.1002(18) Uani 1 1 d G .
H59 H 1.3485 0.4743 0.0912 0.120 Uiso 1 1 calc R U
C66 C 1.2643(4) 0.5315(3) 0.03660(18) 0.139(3) Uani 1 1 d G .
H60 H 1.3211 0.5412 0.0183 0.166 Uiso 1 1 calc R U
C67 C 1.1648(5) 0.5570(3) 0.02011(14) 0.143(3) Uani 1 1 d G .
H61 H 1.1537 0.5842 -0.0095 0.172 Uiso 1 1 calc R U
C68 C 1.0817(4) 0.5429(3) 0.04695(18) 0.113(2) Uani 1 1 d G .
H62 H 1.0138 0.5603 0.0357 0.135 Uiso 1 1 calc R U
C69 C 0.1601(4) 0.8796(3) 0.3768(2) 0.0899(15) Uani 1 1 d . .
H63 H 0.2178 0.8893 0.3995 0.108 Uiso 1 1 calc R U
C70 C 0.1302(4) 0.9375(3) 0.3421(3) 0.1010(18) Uani 1 1 d . .
H64 H 0.1702 0.9851 0.3402 0.121 Uiso 1 1 calc R U
C71 C 0.0432(4) 0.9257(4) 0.3107(2) 0.0967(16) Uani 1 1 d . .
H65 H 0.0225 0.9642 0.2868 0.116 Uiso 1 1 calc R U
C72 C -0.0133(4) 0.8554(3) 0.31523(19) 0.0821(13) Uani 1 1 d . .
H66 H -0.0764 0.8474 0.2957 0.099 Uiso 1 1 calc R U
C73 C 0.0202(4) 0.7978(3) 0.34720(17) 0.0710(11) Uani 1 1 d . .
H67 H -0.0171 0.7487 0.3481 0.085 Uiso 1 1 calc R U
C74 C 0.1062(3) 0.8098(3) 0.37775(16) 0.0697(11) Uani 1 1 d . .
H68 H 0.1287 0.7691 0.3999 0.084 Uiso 1 1 calc R U

loop_
_atom_site_aniso_label
_atom_site_aniso_U_11
_atom_site_aniso_U_22
_atom_site_aniso_U_33
_atom_site_aniso_U_23
_atom_site_aniso_U_13
_atom_site_aniso_U_12
Ni1 0.0318(2) 0.0129(2) 0.0224(2) -0.00152(14) 0.00618(16) 0.00372(15)
N1 0.0326(10) 0.0169(9) 0.0223(10) -0.0016(7) 0.0060(8) 0.0057(8)
N2 0.0335(10) 0.0152(9) 0.0217(9) -0.0015(7) 0.0050(8) 0.0022(8)
N3 0.0369(11) 0.0166(9) 0.0247(10) -0.0011(8) 0.0045(8) 0.0043(8)
N4 0.0363(11) 0.0160(9) 0.0240(10) -0.0012(8) 0.0041(8) 0.0064(8)
P1 0.0353(3) 0.0260(3) 0.0213(3) 0.0012(2) 0.0062(2) 0.0071(2)
S1 0.0412(4) 0.0252(3) 0.0417(4) 0.0038(3) 0.0136(3) -0.0005(3)
S2 0.0483(4) 0.0389(4) 0.0310(3) -0.0007(3) 0.0118(3) 0.0210(3)
C1 0.0313(12) 0.0198(11) 0.0223(11) 0.0013(9) 0.0028(9) 0.0045(9)
C2 0.0334(12) 0.0196(11) 0.0278(12) 0.0016(9) 0.0056(10) 0.0037(10)
C3 0.0392(14) 0.0173(11) 0.0336(13) -0.0021(10) 0.0097(11) 0.0014(10)
C4 0.0343(12) 0.0161(11) 0.0266(12) -0.0022(9) 0.0053(10) 0.0023(9)
C5 0.0350(13) 0.0157(11) 0.0260(12) -0.0037(9) 0.0053(10) 0.0034(9)
C6 0.0333(12) 0.0183(11) 0.0231(11) -0.0039(9) 0.0042(9) 0.0036(9)
C7 0.0356(13) 0.0216(12) 0.0300(13) -0.0068(10) 0.0081(10) 0.0036(10)
C8 0.0336(13) 0.0260(12) 0.0301(13) -0.0040(10) 0.0093(10) 0.0030(10)
C9 0.0311(12) 0.0202(11) 0.0239(11) -0.0006(9) 0.0032(9) 0.0028(9)
C10 0.0338(13) 0.0239(12) 0.0236(12) 0.0008(9) 0.0033(10) -0.0001(10)
C11 0.0368(13) 0.0199(12) 0.0244(12) 0.0005(9) 0.0027(10) -0.0006(10)
C12 0.0444(15) 0.0209(12) 0.0348(14) 0.0004(10) 0.0074(11) -0.0048(11)
C13 0.0510(16) 0.0167(12) 0.0395(15) -0.0014(10) 0.0084(12) 0.0016(11)
C14 0.0456(15) 0.0161(11) 0.0278(12) -0.0004(9) 0.0041(11) 0.0033(10)
C15 0.0446(15) 0.0180(12) 0.0296(13) -0.0014(10) 0.0045(11) 0.0081(10)
C16 0.0408(14) 0.0183(11) 0.0276(12) -0.0018(9) 0.0035(10) 0.0086(10)
C17 0.0448(15) 0.0225(12) 0.0319(13) -0.0022(10) 0.0087(11) 0.0134(11)
C18 0.0400(14) 0.0245(12) 0.0281(12) -0.0013(10) 0.0056(10) 0.0117(11)
C19 0.0342(13) 0.0219(12) 0.0223(11) -0.0019(9) 0.0044(9) 0.0074(10)
C20 0.0311(12) 0.0234(12) 0.0210(11) 0.0009(9) 0.0032(9) 0.0065(10)
C21 0.0354(13) 0.0232(12) 0.0302(13) 0.0049(10) 0.0056(10) 0.0023(10)
C22 0.0348(13) 0.0301(13) 0.0251(12) 0.0048(10) 0.0055(10) 0.0049(11)
C23 0.0415(15) 0.0409(15) 0.0277(13) 0.0047(11) 0.0088(11) 0.0016(12)
C24 0.0422(15) 0.0372(15) 0.0360(15) 0.0085(12) 0.0112(12) 0.0019(12)
C25 0.0525(18) 0.0468(18) 0.0555(19) 0.0103(15) 0.0208(15) -0.0056(15)
C26 0.0413(14) 0.0324(14) 0.0255(12) -0.0020(10) 0.0077(11) 0.0148(11)
C27 0.0387(14) 0.0352(14) 0.0241(12) -0.0006(10) 0.0072(10) 0.0128(11)
C28 0.0460(16) 0.0446(16) 0.0275(13) 0.0038(12) 0.0129(12) 0.0135(13)
C29 0.0491(17) 0.0517(18) 0.0281(14) 0.0006(12) 0.0122(12) 0.0191(14)
C30 0.060(2) 0.066(2) 0.0458(18) 0.0046(16) 0.0242(16) 0.0257(18)
C31 0.0367(13) 0.0164(11) 0.0278(12) -0.0045(9) 0.0115(10) -0.0006(9)
C32 0.0352(13) 0.0206(11) 0.0298(13) -0.0014(10) 0.0115(10) -0.0033(10)
C33 0.0409(14) 0.0260(13) 0.0283(13) -0.0039(10) 0.0080(11) -0.0097(11)
C34 0.0523(16) 0.0195(12) 0.0339(14) -0.0062(10) 0.0128(12) -0.0031(11)
C35 0.0524(17) 0.0196(12) 0.0443(16) -0.0037(11) 0.0061(13) 0.0082(12)
C36 0.0488(16) 0.0222(12) 0.0337(14) -0.0046(10) 0.0048(12) 0.0034(11)
C37 0.0419(15) 0.0307(14) 0.0464(16) -0.0048(12) -0.0010(13) 0.0014(12)
C38 0.069(2) 0.0241(14) 0.0479(18) -0.0122(12) 0.0115(15) -0.0040(13)
C39 0.065(2) 0.0313(15) 0.0503(18) -0.0077(13) -0.0108(16) 0.0118(14)
C40 0.0330(13) 0.0216(12) 0.0347(13) -0.0034(10) 0.0056(10) -0.0020(10)
C41 0.0367(14) 0.0340(14) 0.0358(14) 0.0007(11) 0.0087(11) 0.0004(11)
C42 0.0434(16) 0.0396(16) 0.0482(17) -0.0016(13) 0.0155(13) -0.0014(13)
C43 0.0367(15) 0.0389(16) 0.066(2) -0.0058(15) 0.0178(14) -0.0026(13)
C44 0.0318(14) 0.0305(14) 0.067(2) -0.0080(14) 0.0003(13) -0.0021(11)
C45 0.0389(15) 0.0291(13) 0.0403(15) -0.0007(11) -0.0014(12) -0.0038(11)
C46 0.069(2) 0.051(2) 0.058(2) 0.0057(16) 0.0301(18) -0.0045(17)
C47 0.203(7) 0.084(4) 0.064(3) 0.004(3) 0.066(4) 0.028(4)
C48 0.080(3) 0.092(4) 0.099(4) 0.035(3) 0.015(3) -0.031(3)
C49 0.078(3) 0.063(2) 0.048(2) 0.0179(17) 0.0075(18) -0.018(2)
C50 0.0365(18) 0.054(2) 0.115(4) -0.006(2) -0.014(2) 0.0022(16)
C51 0.050(3) 0.158(6) 0.159(6) 0.089(5) -0.041(3) -0.016(3)
C52 0.073(3) 0.077(4) 0.340(11) -0.090(5) -0.079(5) 0.047(3)
C53 0.0370(18) 0.091(3) 0.092(3) -0.017(3) 0.0001(18) -0.0096(19)
C54 0.0465(15) 0.0171(12) 0.0404(15) 0.0011(10) 0.0118(12) 0.0072(11)
C55 0.0622(18) 0.0264(14) 0.0358(15) 0.0055(11) 0.0176(13) 0.0154(13)
C56 0.074(2) 0.0314(15) 0.0442(17) 0.0135(13) 0.0204(15) 0.0204(15)
C57 0.064(2) 0.0219(14) 0.0571(19) 0.0060(13) 0.0225(16) 0.0142(13)
C58 0.069(2) 0.0244(15) 0.058(2) -0.0094(13) 0.0038(17) 0.0107(14)
C59 0.0613(19) 0.0237(14) 0.0522(18) -0.0045(13) -0.0020(15) 0.0106(13)
C60 0.096(3) 0.0445(19) 0.0376(17) 0.0018(14) 0.0035(17) 0.0285(19)
C61 0.095(3) 0.0239(16) 0.073(2) 0.0101(15) 0.028(2) 0.0216(17)
C62 0.110(3) 0.0332(18) 0.073(3) -0.0148(17) -0.035(2) 0.020(2)
C63 0.112(4) 0.082(4) 0.133(5) -0.037(4) 0.018(4) 0.017(3)
C64 0.088(3) 0.076(3) 0.117(4) -0.030(3) 0.008(3) 0.002(3)
C65 0.087(3) 0.062(3) 0.154(6) -0.017(3) 0.025(4) -0.005(3)
C66 0.177(8) 0.079(4) 0.177(8) -0.019(5) 0.104(7) -0.012(5)
C67 0.243(11) 0.082(4) 0.109(5) -0.001(4) 0.038(7) 0.024(6)
C68 0.127(5) 0.101(5) 0.108(5) -0.005(4) -0.003(4) 0.031(4)
C69 0.067(3) 0.086(4) 0.115(4) -0.010(3) 0.003(3) 0.001(3)
C70 0.073(3) 0.073(3) 0.157(6) -0.004(4) 0.009(3) -0.007(3)
C71 0.080(3) 0.084(4) 0.126(5) 0.011(3) 0.007(3) -0.004(3)
C72 0.073(3) 0.073(3) 0.099(4) -0.004(3) 0.000(3) -0.007(2)
C73 0.072(3) 0.058(2) 0.083(3) -0.007(2) 0.011(2) -0.002(2)
C74 0.052(2) 0.082(3) 0.078(3) 0.004(2) 0.0197(19) -0.002(2)

loop_
_atom_type_symbol
_atom_type_description
_atom_type_scat_dispersion_real
_atom_type_scat_dispersion_imag
_atom_type_scat_source
C C 0.0181 0.0091 'International Tables Vol C Tables 4.2.6.8 and 6.1.1.4'
H H 0.0000 0.0000 'International Tables Vol C Tables 4.2.6.8 and 6.1.1.4'
N N 0.0311 0.0180 'International Tables Vol C Tables 4.2.6.8 and 6.1.1.4'
Ni Ni -3.0029 0.5091 'International Tables Vol C Tables 4.2.6.8 and 6.1.1.4'
P P 0.2955 0.4335 'International Tables Vol C Tables 4.2.6.8 and 6.1.1.4'
S S 0.3331 0.5567 'International Tables Vol C Tables 4.2.6.8 and 6.1.1.4'

loop_
_geom_angle_atom_site_label_1
_geom_angle_atom_site_label_2
_geom_angle_atom_site_label_3
_geom_angle
N3 Ni1 N2 90.25(8)
N3 Ni1 N1 177.25(9)
N2 Ni1 N1 89.73(8)
N3 Ni1 N4 89.75(9)
N2 Ni1 N4 177.26(9)
N1 Ni1 N4 90.13(8)
C1 N1 C4 104.7(2)
C1 N1 Ni1 126.78(16)
C4 N1 Ni1 128.46(16)
C9 N2 C6 105.24(19)
C9 N2 Ni1 127.45(16)
C6 N2 Ni1 127.25(16)
C11 N3 C14 105.4(2)
C11 N3 Ni1 127.23(16)
C14 N3 Ni1 127.28(18)
C19 N4 C16 105.6(2)
C19 N4 Ni1 126.44(16)
C16 N4 Ni1 127.88(17)
C27 P1 C20 101.99(12)
C27 P1 C22 111.69(13)
C20 P1 C22 102.64(12)
C21 S1 C24 92.30(13)
C29 S2 C26 92.26(14)
N1 C1 C20 125.4(2)
N1 C1 C2 111.2(2)
C20 C1 C2 122.9(2)
C3 C2 C21 132.0(2)
C3 C2 C1 105.8(2)
C21 C2 C1 122.0(2)
C2 C3 C4 107.3(2)
C2 C3 H1 126.4
C4 C3 H1 126.4
N1 C4 C5 124.1(2)
N1 C4 C3 111.0(2)
C5 C4 C3 124.6(2)
C6 C5 C4 121.8(2)
C6 C5 C31 119.2(2)
C4 C5 C31 119.0(2)
C5 C6 N2 126.2(2)
C5 C6 C7 123.9(2)
N2 C6 C7 109.8(2)
C8 C7 C6 107.5(2)
C8 C7 H2 126.2
C6 C7 H2 126.2
C7 C8 C9 107.0(2)
C7 C8 H3 126.5
C9 C8 H3 126.5
N2 C9 C10 125.8(2)
N2 C9 C8 110.5(2)
C10 C9 C8 123.5(2)
C11 C10 C9 121.2(2)
C11 C10 C40 121.0(2)
C9 C10 C40 117.5(2)
N3 C11 C10 125.7(2)
N3 C11 C12 109.9(2)
C10 C11 C12 124.2(2)
C13 C12 C11 107.0(2)
C13 C12 H4 126.5
C11 C12 H4 126.5
C12 C13 C14 107.6(2)
C12 C13 H5 126.2
C14 C13 H5 126.2
N3 C14 C15 126.0(2)
N3 C14 C13 110.0(2)
C15 C14 C13 123.9(2)
C16 C15 C14 121.8(2)
C16 C15 C54 119.6(2)
C14 C15 C54 118.4(2)
C15 C16 N4 124.4(2)
C15 C16 C17 125.0(2)
N4 C16 C17 110.2(2)
C18 C17 C16 107.3(2)
C18 C17 H69 126.3
C16 C17 H69 126.3
C17 C18 C26 132.3(2)
C17 C18 C19 105.9(2)
C26 C18 C19 121.4(2)
N4 C19 C20 125.9(2)
N4 C19 C18 110.8(2)
C20 C19 C18 122.7(2)
C1 C20 C19 120.8(2)
C1 C20 P1 119.72(19)
C19 C20 P1 119.45(18)
C22 C21 C2 126.1(2)
C22 C21 S1 110.64(19)
C2 C21 S1 123.22(19)
C21 C22 C23 112.5(2)
C21 C22 P1 119.3(2)
C23 C22 P1 127.3(2)
C24 C23 C22 113.3(2)
C24 C23 H6 123.3
C22 C23 H6 123.3
C23 C24 C25 128.6(3)
C23 C24 S1 111.2(2)
C25 C24 S1 120.2(2)
C24 C25 H7 109.5
C24 C25 H8 109.5
H7 C25 H8 109.5
C24 C25 H9 109.5
H7 C25 H9 109.5
H8 C25 H9 109.5
C27 C26 C18 126.4(2)
C27 C26 S2 110.5(2)
C18 C26 S2 123.1(2)
C26 C27 C28 112.9(2)
C26 C27 P1 119.1(2)
C28 C27 P1 127.2(2)
C29 C28 C27 112.8(3)
C29 C28 H10 123.6
C27 C28 H10 123.6
C28 C29 C30 127.7(3)
C28 C29 S2 111.5(2)
C30 C29 S2 120.8(2)
C29 C30 H11 109.5
C29 C30 H12 109.5
H11 C30 H12 109.5
C29 C30 H13 109.5
H11 C30 H13 109.5
H12 C30 H13 109.5
C36 C31 C32 120.2(2)
C36 C31 C5 120.8(2)
C32 C31 C5 119.0(2)
C33 C32 C31 119.1(2)
C33 C32 C37 120.2(2)
C31 C32 C37 120.7(2)
C34 C33 C32 121.6(3)
C34 C33 H14 119.2
C32 C33 H14 119.2
C35 C34 C33 118.5(2)
C35 C34 C38 121.3(3)
C33 C34 C38 120.3(3)
C34 C35 C36 122.0(3)
C34 C35 H15 119.0
C36 C35 H15 119.0
C31 C36 C35 118.6(3)
C31 C36 C39 121.1(2)
C35 C36 C39 120.2(3)
C32 C37 H16 109.5
C32 C37 H17 109.5
H16 C37 H17 109.5
C32 C37 H18 109.5
H16 C37 H18 109.5
H17 C37 H18 109.5
C34 C38 H19 109.5
C34 C38 H20 109.5
H19 C38 H20 109.5
C34 C38 H21 109.5
H19 C38 H21 109.5
H20 C38 H21 109.5
C36 C39 H22 109.5
C36 C39 H23 109.5
H22 C39 H23 109.5
C36 C39 H24 109.5
H22 C39 H24 109.5
H23 C39 H24 109.5
C45 C40 C41 118.8(2)
C45 C40 C10 120.2(2)
C41 C40 C10 121.0(2)
C42 C41 C40 121.8(3)
C42 C41 H25 119.1
C40 C41 H25 119.1
C41 C42 C43 117.3(3)
C41 C42 C46 123.2(3)
C43 C42 C46 119.4(3)
C42 C43 C44 122.7(3)
C42 C43 H26 118.7
C44 C43 H26 118.7
C45 C44 C43 117.4(3)
C45 C44 C50 122.6(3)
C43 C44 C50 120.0(3)
C44 C45 C40 122.0(3)
C44 C45 H27 119.0
C40 C45 H27 119.0
C49 C46 C48 109.6(4)
C49 C46 C47 107.3(4)
C48 C46 C47 107.6(4)
C49 C46 C42 112.9(3)
C48 C46 C42 110.2(3)
C47 C46 C42 109.1(3)
C46 C47 H28 109.5
C46 C47 H29 109.5
H28 C47 H29 109.5
C46 C47 H30 109.5
H28 C47 H30 109.5
H29 C47 H30 109.5
C46 C48 H31 109.5
C46 C48 H32 109.5
H31 C48 H32 109.5
C46 C48 H33 109.5
H31 C48 H33 109.5
H32 C48 H33 109.5
C46 C49 H34 109.5
C46 C49 H35 109.5
H34 C49 H35 109.5
C46 C49 H36 109.5
H34 C49 H36 109.5
H35 C49 H36 109.5
C53 C50 C52 108.3(5)
C53 C50 C44 111.2(3)
C52 C50 C44 107.6(4)
C53 C50 C51 106.5(4)
C52 C50 C51 112.6(6)
C44 C50 C51 110.6(4)
C50 C51 H37 109.5
C50 C51 H38 109.5
H37 C51 H38 109.5
C50 C51 H39 109.5
H37 C51 H39 109.5
H38 C51 H39 109.5
C50 C52 H40 109.5
C50 C52 H41 109.5
H40 C52 H41 109.5
C50 C52 H42 109.5
H40 C52 H42 109.5
H41 C52 H42 109.5
C50 C53 H43 109.5
C50 C53 H44 109.5
H43 C53 H44 109.5
C50 C53 H45 109.5
H43 C53 H45 109.5
H44 C53 H45 109.5
C55 C54 C59 119.5(2)
C55 C54 C15 119.7(2)
C59 C54 C15 120.9(2)
C54 C55 C56 119.0(3)
C54 C55 C60 121.5(3)
C56 C55 C60 119.4(3)
C57 C56 C55 122.6(3)
C57 C56 H46 118.7
C55 C56 H46 118.7
C56 C57 C58 117.6(3)
C56 C57 C61 121.7(3)
C58 C57 C61 120.7(3)
C57 C58 C59 122.2(3)
C57 C58 H47 118.9
C59 C58 H47 118.9
C54 C59 C58 119.0(3)
C54 C59 C62 122.0(3)
C58 C59 C62 119.0(3)
C55 C60 H48 109.5
C55 C60 H49 109.5
H48 C60 H49 109.5
C55 C60 H50 109.5
H48 C60 H50 109.5
H49 C60 H50 109.5
C57 C61 H51 109.5
C57 C61 H52 109.5
H51 C61 H52 109.5
C57 C61 H53 109.5
H51 C61 H53 109.5
H52 C61 H53 109.5
C59 C62 H54 109.5
C59 C62 H55 109.5
H54 C62 H55 109.5
C59 C62 H56 109.5
H54 C62 H56 109.5
H55 C62 H56 109.5
C64 C63 C68 120.0
C64 C63 H57 120.0
C68 C63 H57 120.0
C63 C64 C65 120.0
C63 C64 H58 120.0
C65 C64 H58 120.0
C64 C65 C66 120.0
C64 C65 H59 120.0
C66 C65 H59 120.0
C67 C66 C65 120.0
C67 C66 H60 120.0
C65 C66 H60 120.0
C66 C67 C68 120.0
C66 C67 H61 120.0
C68 C67 H61 120.0
C67 C68 C63 120.0
C67 C68 H62 120.0
C63 C68 H62 120.0
C74 C69 C70 119.5(5)
C74 C69 H63 120.2
C70 C69 H63 120.2
C71 C70 C69 120.5(5)
C71 C70 H64 119.7
C69 C70 H64 119.7
C70 C71 C72 117.5(6)
C70 C71 H65 121.2
C72 C71 H65 121.2
C73 C72 C71 121.1(5)
C73 C72 H66 119.4
C71 C72 H66 119.4
C74 C73 C72 120.7(4)
C74 C73 H67 119.6
C72 C73 H67 119.6
C73 C74 C69 120.3(5)
C73 C74 H68 119.9
C69 C74 H68 119.9

loop_
_geom_bond_atom_site_label_1
_geom_bond_atom_site_label_2
_geom_bond_distance
Ni1 N3 1.931(2)
Ni1 N2 1.931(2)
Ni1 N1 1.939(2)
Ni1 N4 1.948(2)
N1 C1 1.369(3)
N1 C4 1.390(3)
N2 C9 1.374(3)
N2 C6 1.391(3)
N3 C11 1.378(3)
N3 C14 1.390(3)
N4 C19 1.361(3)
N4 C16 1.389(3)
P1 C27 1.792(3)
P1 C20 1.793(2)
P1 C22 1.794(3)
S1 C21 1.733(3)
S1 C24 1.735(3)
S2 C29 1.723(3)
S2 C26 1.735(3)
C1 C20 1.391(3)
C1 C2 1.445(3)
C2 C3 1.372(3)
C2 C21 1.437(4)
C3 C4 1.416(4)
C3 H1 0.9500
C4 C5 1.397(3)
C5 C6 1.383(4)
C5 C31 1.500(3)
C6 C7 1.439(3)
C7 C8 1.342(4)
C7 H2 0.9500
C8 C9 1.443(3)
C8 H3 0.9500
C9 C10 1.398(3)
C10 C11 1.389(4)
C10 C40 1.500(4)
C11 C12 1.442(3)
C12 C13 1.349(4)
C12 H4 0.9500
C13 C14 1.427(4)
C13 H5 0.9500
C14 C15 1.393(4)
C15 C16 1.381(4)
C15 C54 1.510(3)
C16 C17 1.426(4)
C17 C18 1.367(4)
C17 H69 0.9500
C18 C26 1.440(4)
C18 C19 1.449(3)
C19 C20 1.393(4)
C21 C22 1.381(4)
C22 C23 1.434(4)
C23 C24 1.357(4)
C23 H6 0.9500
C24 C25 1.495(4)
C25 H7 0.9800
C25 H8 0.9800
C25 H9 0.9800
C26 C27 1.378(4)
C27 C28 1.426(4)
C28 C29 1.367(4)
C28 H10 0.9500
C29 C30 1.504(4)
C30 H11 0.9800
C30 H12 0.9800
C30 H13 0.9800
C31 C36 1.402(4)
C31 C32 1.405(4)
C32 C33 1.398(4)
C32 C37 1.499(4)
C33 C34 1.389(4)
C33 H14 0.9500
C34 C35 1.384(4)
C34 C38 1.515(4)
C35 C36 1.403(4)
C35 H15 0.9500
C36 C39 1.508(4)
C37 H16 0.9800
C37 H17 0.9800
C37 H18 0.9800
C38 H19 0.9800
C38 H20 0.9800
C38 H21 0.9800
C39 H22 0.9800
C39 H23 0.9800
C39 H24 0.9800
C40 C45 1.385(4)
C40 C41 1.400(4)
C41 C42 1.391(4)
C41 H25 0.9500
C42 C43 1.393(5)
C42 C46 1.550(5)
C43 C44 1.407(5)
C43 H26 0.9500
C44 C45 1.385(4)
C44 C50 1.529(5)
C45 H27 0.9500
C46 C49 1.492(6)
C46 C48 1.511(6)
C46 C47 1.535(6)
C47 H28 0.9800
C47 H29 0.9800
C47 H30 0.9800
C48 H31 0.9800
C48 H32 0.9800
C48 H33 0.9800
C49 H34 0.9800
C49 H35 0.9800
C49 H36 0.9800
C50 C53 1.523(6)
C50 C52 1.529(7)
C50 C51 1.553(8)
C51 H37 0.9800
C51 H38 0.9800
C51 H39 0.9800
C52 H40 0.9800
C52 H41 0.9800
C52 H42 0.9800
C53 H43 0.9800
C53 H44 0.9800
C53 H45 0.9800
C54 C55 1.386(4)
C54 C59 1.394(4)
C55 C56 1.404(4)
C55 C60 1.500(5)
C56 C57 1.363(5)
C56 H46 0.9500
C57 C58 1.375(5)
C57 C61 1.520(4)
C58 C59 1.406(4)
C58 H47 0.9500
C59 C62 1.508(5)
C60 H48 0.9800
C60 H49 0.9800
C60 H50 0.9800
C61 H51 0.9800
C61 H52 0.9800
C61 H53 0.9800
C62 H54 0.9800
C62 H55 0.9800
C62 H56 0.9800
C63 C64 1.3900
C63 C68 1.3900
C63 H57 0.9500
C64 C65 1.3900
C64 H58 0.9500
C65 C66 1.3900
C65 H59 0.9500
C66 C67 1.3900
C66 H60 0.9500
C67 C68 1.3900
C67 H61 0.9500
C68 H62 0.9500
C69 C74 1.357(7)
C69 C70 1.403(8)
C69 H63 0.9500
C70 C71 1.378(8)
C70 H64 0.9500
C71 C72 1.391(7)
C71 H65 0.9500
C72 C73 1.359(7)
C72 H66 0.9500
C73 C74 1.356(6)
C73 H67 0.9500
C74 H68 0.9500

loop_
_geom_torsion_atom_site_label_1
_geom_torsion_atom_site_label_2
_geom_torsion_atom_site_label_3
_geom_torsion_atom_site_label_4
_geom_torsion
C4 N1 C1 C20 -174.1(2)
Ni1 N1 C1 C20 4.9(3)
C4 N1 C1 C2 -1.9(3)
Ni1 N1 C1 C2 177.08(16)
N1 C1 C2 C3 0.4(3)
C20 C1 C2 C3 172.8(2)
N1 C1 C2 C21 -175.3(2)
C20 C1 C2 C21 -2.9(4)
C21 C2 C3 C4 176.3(3)
C1 C2 C3 C4 1.3(3)
C1 N1 C4 C5 -171.7(2)
Ni1 N1 C4 C5 9.4(4)
C1 N1 C4 C3 2.7(3)
Ni1 N1 C4 C3 -176.23(17)
C2 C3 C4 N1 -2.6(3)
C2 C3 C4 C5 171.8(2)
N1 C4 C5 C6 5.0(4)
C3 C4 C5 C6 -168.7(2)
N1 C4 C5 C31 -177.9(2)
C3 C4 C5 C31 8.5(4)
C4 C5 C6 N2 -6.9(4)
C31 C5 C6 N2 175.9(2)
C4 C5 C6 C7 169.8(2)
C31 C5 C6 C7 -7.4(4)
C9 N2 C6 C5 176.9(2)
Ni1 N2 C6 C5 -5.6(4)
C9 N2 C6 C7 -0.1(3)
Ni1 N2 C6 C7 177.32(16)
C5 C6 C7 C8 -175.9(2)
N2 C6 C7 C8 1.2(3)
C6 C7 C8 C9 -1.7(3)
C6 N2 C9 C10 172.7(2)
Ni1 N2 C9 C10 -4.8(4)
C6 N2 C9 C8 -0.9(3)
Ni1 N2 C9 C8 -178.38(16)
C7 C8 C9 N2 1.7(3)
C7 C8 C9 C10 -172.0(2)
N2 C9 C10 C11 -6.7(4)
C8 C9 C10 C11 166.1(2)
N2 C9 C10 C40 179.3(2)
C8 C9 C10 C40 -7.9(4)
C14 N3 C11 C10 -172.0(2)
Ni1 N3 C11 C10 11.1(4)
C14 N3 C11 C12 2.7(3)
Ni1 N3 C11 C12 -174.23(17)
C9 C10 C11 N3 3.5(4)
C40 C10 C11 N3 177.2(2)
C9 C10 C11 C12 -170.5(2)
C40 C10 C11 C12 3.3(4)
N3 C11 C12 C13 -3.4(3)
C10 C11 C12 C13 171.4(3)
C11 C12 C13 C14 2.5(3)
C11 N3 C14 C15 -178.9(3)
Ni1 N3 C14 C15 -2.0(4)
C11 N3 C14 C13 -1.1(3)
Ni1 N3 C14 C13 175.79(18)
C12 C13 C14 N3 -0.9(3)
C12 C13 C14 C15 176.9(3)
N3 C14 C15 C16 11.6(4)
C13 C14 C15 C16 -165.8(3)
N3 C14 C15 C54 -172.6(2)
C13 C14 C15 C54 10.0(4)
C14 C15 C16 N4 -3.5(4)
C54 C15 C16 N4 -179.2(2)
C14 C15 C16 C17 168.4(3)
C54 C15 C16 C17 -7.4(4)
C19 N4 C16 C15 169.5(2)
Ni1 N4 C16 C15 -13.9(4)
C19 N4 C16 C17 -3.4(3)
Ni1 N4 C16 C17 173.21(18)
C15 C16 C17 C18 -169.5(3)
N4 C16 C17 C18 3.4(3)
C16 C17 C18 C26 -175.7(3)
C16 C17 C18 C19 -1.8(3)
C16 N4 C19 C20 173.8(2)
Ni1 N4 C19 C20 -2.8(4)
C16 N4 C19 C18 2.2(3)
Ni1 N4 C19 C18 -174.45(17)
C17 C18 C19 N4 -0.2(3)
C26 C18 C19 N4 174.5(2)
C17 C18 C19 C20 -172.1(2)
C26 C18 C19 C20 2.5(4)
N1 C1 C20 C19 15.4(4)
C2 C1 C20 C19 -155.9(2)
N1 C1 C20 P1 -165.08(19)
C2 C1 C20 P1 23.6(3)
N4 C19 C20 C1 -16.5(4)
C18 C19 C20 C1 154.2(2)
N4 C19 C20 P1 164.0(2)
C18 C19 C20 P1 -25.4(3)
C27 P1 C20 C1 -146.1(2)
C22 P1 C20 C1 -30.3(2)
C27 P1 C20 C19 33.4(2)
C22 P1 C20 C19 149.2(2)
C3 C2 C21 C22 179.1(3)
C1 C2 C21 C22 -6.5(4)
C3 C2 C21 S1 0.2(4)
C1 C2 C21 S1 174.61(19)
C24 S1 C21 C22 -1.8(2)
C24 S1 C21 C2 177.2(2)
C2 C21 C22 C23 -176.4(2)
S1 C21 C22 C23 2.6(3)
C2 C21 C22 P1 -6.5(4)
S1 C21 C22 P1 172.44(13)
C27 P1 C22 C21 130.5(2)
C20 P1 C22 C21 21.9(2)
C27 P1 C22 C23 -61.3(3)
C20 P1 C22 C23 -169.9(2)
C21 C22 C23 C24 -2.2(3)
P1 C22 C23 C24 -171.1(2)
C22 C23 C24 C25 -179.3(3)
C22 C23 C24 S1 0.8(3)
C21 S1 C24 C23 0.5(2)
C21 S1 C24 C25 -179.4(3)
C17 C18 C26 C27 180.0(3)
C19 C18 C26 C27 6.9(4)
C17 C18 C26 S2 1.9(5)
C19 C18 C26 S2 -171.2(2)
C29 S2 C26 C27 1.5(2)
C29 S2 C26 C18 179.8(2)
C18 C26 C27 C28 179.1(3)
S2 C26 C27 C28 -2.6(3)
C18 C26 C27 P1 8.2(4)
S2 C26 C27 P1 -173.50(15)
C20 P1 C27 C26 -24.9(3)
C22 P1 C27 C26 -133.9(2)
C20 P1 C27 C28 165.7(3)
C22 P1 C27 C28 56.7(3)
C26 C27 C28 C29 2.8(4)
P1 C27 C28 C29 172.8(2)
C27 C28 C29 C30 178.0(3)
C27 C28 C29 S2 -1.6(4)
C26 S2 C29 C28 0.1(3)
C26 S2 C29 C30 -179.6(3)
C6 C5 C31 C36 77.1(3)
C4 C5 C31 C36 -100.2(3)
C6 C5 C31 C32 -101.3(3)
C4 C5 C31 C32 81.4(3)
C36 C31 C32 C33 -1.2(4)
C5 C31 C32 C33 177.2(2)
C36 C31 C32 C37 179.9(3)
C5 C31 C32 C37 -1.7(4)
C31 C32 C33 C34 -0.6(4)
C37 C32 C33 C34 178.3(2)
C32 C33 C34 C35 1.6(4)
C32 C33 C34 C38 -179.0(3)
C33 C34 C35 C36 -0.9(4)
C38 C34 C35 C36 179.8(3)
C32 C31 C36 C35 1.9(4)
C5 C31 C36 C35 -176.5(2)
C32 C31 C36 C39 -177.2(3)
C5 C31 C36 C39 4.4(4)
C34 C35 C36 C31 -0.9(4)
C34 C35 C36 C39 178.2(3)
C11 C10 C40 C45 116.8(3)
C9 C10 C40 C45 -69.2(3)
C11 C10 C40 C41 -66.2(3)
C9 C10 C40 C41 107.8(3)
C45 C40 C41 C42 -0.1(4)
C10 C40 C41 C42 -177.1(3)
C40 C41 C42 C43 1.5(4)
C40 C41 C42 C46 -179.1(3)
C41 C42 C43 C44 -2.6(5)
C46 C42 C43 C44 178.0(3)
C42 C43 C44 C45 2.2(5)
C42 C43 C44 C50 -179.7(3)
C43 C44 C45 C40 -0.6(4)
C50 C44 C45 C40 -178.7(3)
C41 C40 C45 C44 -0.4(4)
C10 C40 C45 C44 176.6(2)
C41 C42 C46 C49 5.3(5)
C43 C42 C46 C49 -175.3(3)
C41 C42 C46 C48 128.2(4)
C43 C42 C46 C48 -52.5(5)
C41 C42 C46 C47 -113.9(5)
C43 C42 C46 C47 65.5(5)
C45 C44 C50 C53 -138.5(4)
C43 C44 C50 C53 43.5(5)
C45 C44 C50 C52 103.1(6)
C43 C44 C50 C52 -75.0(6)
C45 C44 C50 C51 -20.3(5)
C43 C44 C50 C51 161.6(4)
C16 C15 C54 C55 -106.3(3)
C14 C15 C54 C55 77.9(4)
C16 C15 C54 C59 73.4(4)
C14 C15 C54 C59 -102.5(3)
C59 C54 C55 C56 4.3(5)
C15 C54 C55 C56 -176.0(3)
C59 C54 C55 C60 -173.8(3)
C15 C54 C55 C60 5.9(5)
C54 C55 C56 C57 -3.3(5)
C60 C55 C56 C57 174.8(3)
C55 C56 C57 C58 -0.2(5)
C55 C56 C57 C61 -179.0(3)
C56 C57 C58 C59 2.7(6)
C61 C57 C58 C59 -178.4(4)
C55 C54 C59 C58 -2.0(5)
C15 C54 C59 C58 178.4(3)
C55 C54 C59 C62 179.6(4)
C15 C54 C59 C62 -0.1(5)
C57 C58 C59 C54 -1.7(6)
C57 C58 C59 C62 176.8(4)
C68 C63 C64 C65 0.0
C63 C64 C65 C66 0.0
C64 C65 C66 C67 0.0
C65 C66 C67 C68 0.0
C66 C67 C68 C63 0.0
C64 C63 C68 C67 0.0
C74 C69 C70 C71 3.6(9)
C69 C70 C71 C72 0.6(9)
C70 C71 C72 C73 -4.6(9)
C71 C72 C73 C74 4.4(8)
C72 C73 C74 C69 0.0(7)
C70 C69 C74 C73 -3.9(8)
